data_7131131
loop_
_publ_author_name
'Manakin, Yu V.'
'Mironov, V. S.'
'Bazhenova, T. A.'
'Yakushev, I. A.'
'Gilmutdinov, I. F.'
'Simonov, S. V.'
'Yagubskii, E. B.'

_publ_section_title
;
 (Et<sub>4</sub>N)[W<sup>III</sup>(DAPBH)(CN)<sub>2</sub>], the first
 pentagonal-bipyramidal W(III) complex with unquenched orbital angular
 momentum: a novel Ising-type magnetic building block for single-molecule
 magnets.
;
_journal_issue 5
_journal_name_full 'Chemical communications (Cambridge, England)'
_journal_page_first 643
_journal_page_last 646
_journal_paper_doi 10.1039/d2cc05998c
_journal_volume 59
_journal_year 2023
_chemical_formula_moiety 'C29 H24 N6 O3 W'
_chemical_formula_sum 'C29 H24 N6 O3 W'
_chemical_formula_weight 688.39
_space_group_crystal_system monoclinic
_space_group_IT_number 14
_space_group_name_Hall '-P 2yn'
_space_group_name_H-M_alt 'P 1 21/n 1'
_atom_sites_solution_hydrogens geom
_atom_sites_solution_primary direct
_audit_creation_method SHELXL-2018/3
_audit_update_record
;
2022-11-04 deposited with the CCDC.	2022-12-13 downloaded from the CCDC.
;
_cell_angle_alpha 90
_cell_angle_beta 92.545(5)
_cell_angle_gamma 90
_cell_formula_units_Z 4
_cell_length_a 7.9393(16)
_cell_length_b 21.1967(12)
_cell_length_c 14.8915(11)
_cell_measurement_reflns_used 20923
_cell_measurement_temperature 100(2)
_cell_measurement_theta_max 28.487
_cell_measurement_theta_min 1.753
_cell_volume 2503.6(6)
_computing_cell_refinement 'XDS (Kabsch, 2010)'
_computing_data_collection 'Marccd (Doyle, 2011)'
_computing_data_reduction XDS
_computing_publication_material 'Bruker SHELXTL'
_computing_structure_refinement 'SHELXL-2018/3 (Sheldrick, 2018)'
_computing_structure_solution 'SHELXT-2014/5 (Sheldrick, 2014)'
_diffrn_ambient_temperature 100(2)
_diffrn_measured_fraction_theta_full 0.996
_diffrn_measured_fraction_theta_max 0.996
_diffrn_measurement_device_type 'Rayonix SX165 CCD'
_diffrn_measurement_method \f
_diffrn_radiation_type synchrotron
_diffrn_radiation_wavelength 0.74503
_diffrn_reflns_av_R_equivalents 0.0412
_diffrn_reflns_av_unetI/netI 0.0187
_diffrn_reflns_Laue_measured_fraction_full 0.996
_diffrn_reflns_Laue_measured_fraction_max 0.996
_diffrn_reflns_limit_h_max 10
_diffrn_reflns_limit_h_min -10
_diffrn_reflns_limit_k_max 27
_diffrn_reflns_limit_k_min -27
_diffrn_reflns_limit_l_max 19
_diffrn_reflns_limit_l_min -19
_diffrn_reflns_number 54069
_diffrn_reflns_point_group_measured_fraction_full 0.996
_diffrn_reflns_point_group_measured_fraction_max 0.996
_diffrn_reflns_theta_full 26.553
_diffrn_reflns_theta_max 28.487
_diffrn_reflns_theta_min 1.753
_exptl_absorpt_coefficient_mu 5.221
_exptl_absorpt_correction_T_max 1.000
_exptl_absorpt_correction_T_min 0.001
_exptl_absorpt_correction_type empirical
_exptl_absorpt_process_details 'XDS (Kabsch, 2010)'
_exptl_crystal_colour black
_exptl_crystal_density_diffrn 1.826
_exptl_crystal_density_meas ?
_exptl_crystal_description plate
_exptl_crystal_F_000 1352
_exptl_crystal_size_max 0.120
_exptl_crystal_size_mid 0.080
_exptl_crystal_size_min 0.010
_refine_diff_density_max 1.450
_refine_diff_density_min -0.913
_refine_diff_density_rms 0.108
_refine_ls_extinction_coef 0.0040(2)
_refine_ls_extinction_expression Fc^*^=kFc[1+0.001xFc^2^\l^3^/sin(2\q)]^-1/4^
_refine_ls_extinction_method 'SHELXL-2018/3 (Sheldrick 2018)'
_refine_ls_goodness_of_fit_ref 1.019
_refine_ls_hydrogen_treatment constr
_refine_ls_matrix_type full
_refine_ls_number_parameters 355
_refine_ls_number_reflns 5475
_refine_ls_number_restraints 0
_refine_ls_restrained_S_all 1.019
_refine_ls_R_factor_all 0.0259
_refine_ls_R_factor_gt 0.0230
_refine_ls_shift/su_max 0.002
_refine_ls_shift/su_mean 0.000
_refine_ls_structure_factor_coef Fsqd
_refine_ls_weighting_details 'w=1/[\s^2^(Fo^2^)+(0.0432P)^2^+1.9851P] where P=(Fo^2^+2Fc^2^)/3'
_refine_ls_weighting_scheme calc
_refine_ls_wR_factor_gt 0.0605
_refine_ls_wR_factor_ref 0.0621
_reflns_Friedel_coverage 0.000
_reflns_number_gt 5002
_reflns_number_total 5475
_reflns_threshold_expression 'I > 2\s(I)'
_cod_data_source_file d2cc05998c2.cif
_cod_data_source_block 22man_w
_cod_depositor_comments
;
The following automatic conversions were performed:

data item '_exptl_crystal_density_meas' value 'not measured' was
changed to '?' -- the value is perceived as not measured.

Automatic conversion script
Id: cif_fix_values 7556 2019-12-06 15:28:31Z antanas 

 Adding full bibliography for 7131131--7131133.cif.
;
_cod_original_sg_symbol_H-M 'P 21/n'
_cod_database_code 7131131
_shelx_shelxl_version_number 2018/3
_shelx_space_group_comment
;
The symmetry employed for this shelxl refinement is uniquely defined
by the following loop, which should always be used as a source of
symmetry information in preference to the above space-group names.
They are only intended as comments.
;
_shelx_estimated_absorpt_t_min 0.573
_shelx_estimated_absorpt_t_max 0.950

loop_
_space_group_symop_operation_xyz
'x, y, z'
'-x+1/2, y+1/2, -z+1/2'
'-x, -y, -z'
'x-1/2, -y-1/2, z-1/2'

loop_
_atom_site_label
_atom_site_type_symbol
_atom_site_fract_x
_atom_site_fract_y
_atom_site_fract_z
_atom_site_U_iso_or_equiv
_atom_site_adp_type
_atom_site_occupancy
_atom_site_site_symmetry_order
_atom_site_calc_flag
_atom_site_refinement_flags_posn
_atom_site_refinement_flags_adp
_atom_site_refinement_flags_occupancy
_atom_site_disorder_assembly
_atom_site_disorder_group
W1 W 0.19335(2) 0.46578(2) 0.72984(2) 0.01821(6) Uani 1 1 d . . . . .
O1 O -0.1503(3) 0.53628(9) 0.72338(16) 0.0270(5) Uani 1 1 d . . . . .
O2 O 0.1224(2) 0.39845(9) 0.82573(13) 0.0214(4) Uani 1 1 d . . . . .
O3 O 0.0995(2) 0.38847(9) 0.65457(13) 0.0209(4) Uani 1 1 d . . . . .
N1 N 0.4362(3) 0.40974(11) 0.73573(15) 0.0200(4) Uani 1 1 d . . . . .
N2 N 0.2033(3) 0.46962(10) 0.93500(17) 0.0192(5) Uani 1 1 d . . . . .
N3 N 0.2560(3) 0.50194(11) 0.85947(15) 0.0205(5) Uani 1 1 d . . . . .
N4 N 0.3298(3) 0.55016(11) 0.71762(16) 0.0211(5) Uani 1 1 d . . . . .
N5 N 0.2240(3) 0.48468(12) 0.59179(15) 0.0205(4) Uani 1 1 d . . . . .
N6 N 0.1652(3) 0.44219(12) 0.52706(16) 0.0232(5) Uani 1 1 d . . . . .
C1 C 0.5694(4) 0.43256(14) 0.7849(2) 0.0246(6) Uani 1 1 d . . . . .
H1 H 0.556426 0.471368 0.815745 0.030 Uiso 1 1 calc R U . . .
C2 C 0.7236(4) 0.40245(14) 0.79273(19) 0.0252(6) Uani 1 1 d . . . . .
H2 H 0.812825 0.419612 0.829708 0.030 Uiso 1 1 calc R U . . .
C3 C 0.7462(4) 0.34713(14) 0.7461(2) 0.0258(6) Uani 1 1 d . . . . .
H3 H 0.852017 0.326123 0.748882 0.031 Uiso 1 1 calc R U . . .
C4 C 0.6115(4) 0.32294(14) 0.6953(2) 0.0275(6) Uani 1 1 d . . . . .
H4 H 0.623223 0.284795 0.662683 0.033 Uiso 1 1 calc R U . . .
C5 C 0.4587(4) 0.35491(14) 0.69235(19) 0.0245(6) Uani 1 1 d . . . . .
H5 H 0.366216 0.337346 0.658269 0.029 Uiso 1 1 calc R U . . .
C6 C 0.1350(3) 0.41668(13) 0.90890(18) 0.0209(5) Uani 1 1 d . . . . .
C7 C 0.0604(3) 0.37577(13) 0.97730(18) 0.0212(5) Uani 1 1 d . . . . .
C8 C -0.0182(4) 0.31945(14) 0.95118(19) 0.0244(6) Uani 1 1 d . . . . .
H8 H -0.014511 0.305597 0.890629 0.029 Uiso 1 1 calc R U . . .
C9 C -0.1023(4) 0.28335(14) 1.0134(2) 0.0269(6) Uani 1 1 d . . . . .
H9 H -0.157209 0.245356 0.995097 0.032 Uiso 1 1 calc R U . . .
C10 C -0.1054(4) 0.30303(14) 1.1018(2) 0.0267(6) Uani 1 1 d . . . . .
H10 H -0.164899 0.279091 1.144073 0.032 Uiso 1 1 calc R U . . .
C11 C -0.0213(4) 0.35803(14) 1.12908(19) 0.0260(6) Uani 1 1 d . . . . .
H11 H -0.019991 0.370485 1.190386 0.031 Uiso 1 1 calc R U . . .
C12 C 0.0602(4) 0.39449(14) 1.06764(19) 0.0245(6) Uani 1 1 d . . . . .
H12 H 0.115969 0.432184 1.086498 0.029 Uiso 1 1 calc R U . . .
C13 C 0.3450(4) 0.55357(13) 0.87415(19) 0.0216(5) Uani 1 1 d . . . . .
C14 C 0.3951(4) 0.57822(14) 0.96552(19) 0.0255(6) Uani 1 1 d . . . . .
H14A H 0.318482 0.561435 1.009493 0.038 Uiso 1 1 calc R U . . .
H14B H 0.388871 0.624395 0.965203 0.038 Uiso 1 1 calc R U . . .
H14C H 0.510707 0.564988 0.981777 0.038 Uiso 1 1 calc R U . . .
C15 C 0.3906(3) 0.58289(13) 0.79232(19) 0.0229(5) Uani 1 1 d . . . . .
C16 C 0.4855(4) 0.63790(14) 0.7853(2) 0.0280(6) Uani 1 1 d . . . . .
H16 H 0.526083 0.659360 0.837922 0.034 Uiso 1 1 calc R U . . .
C17 C 0.5202(4) 0.66106(15) 0.7012(2) 0.0328(7) Uani 1 1 d . . . . .
H17 H 0.584750 0.698481 0.695660 0.039 Uiso 1 1 calc R U . . .
C18 C 0.4598(4) 0.62912(14) 0.6251(2) 0.0291(6) Uani 1 1 d . . . . .
H18 H 0.481251 0.644783 0.566900 0.035 Uiso 1 1 calc R U . . .
C19 C 0.3673(4) 0.57377(14) 0.63481(19) 0.0233(5) Uani 1 1 d . . . . .
C20 C 0.3025(4) 0.53510(12) 0.5623(2) 0.0227(6) Uani 1 1 d . . . . .
C21 C 0.3249(4) 0.54961(15) 0.4657(2) 0.0280(6) Uani 1 1 d . . . . .
H21A H 0.285613 0.513798 0.428818 0.042 Uiso 1 1 calc R U . . .
H21B H 0.444444 0.557321 0.456126 0.042 Uiso 1 1 calc R U . . .
H21C H 0.259293 0.587251 0.448716 0.042 Uiso 1 1 calc R U . . .
C22 C 0.1035(3) 0.39365(13) 0.56738(18) 0.0205(5) Uani 1 1 d . . . . .
C23 C 0.0372(3) 0.34017(13) 0.51203(18) 0.0217(5) Uani 1 1 d . . . . .
C24 C 0.0496(4) 0.34081(14) 0.4186(2) 0.0297(6) Uani 1 1 d . . . . .
H24 H 0.100874 0.375489 0.389951 0.036 Uiso 1 1 calc R U . . .
C25 C -0.0136(5) 0.29030(16) 0.3679(2) 0.0363(8) Uani 1 1 d . . . . .
H25 H -0.002215 0.290099 0.304673 0.044 Uiso 1 1 calc R U . . .
C26 C -0.0930(4) 0.24017(15) 0.4085(2) 0.0320(7) Uani 1 1 d . . . . .
H26 H -0.138903 0.206527 0.373097 0.038 Uiso 1 1 calc R U . . .
C27 C -0.1051(4) 0.23947(14) 0.5010(2) 0.0267(6) Uani 1 1 d . . . . .
H27 H -0.158610 0.205155 0.529190 0.032 Uiso 1 1 calc R U . . .
C28 C -0.0388(4) 0.28896(14) 0.55237(19) 0.0238(6) Uani 1 1 d . . . . .
H28 H -0.045478 0.287844 0.615893 0.029 Uiso 1 1 calc R U . . .
C29 C -0.0224(4) 0.50947(13) 0.72571(18) 0.0216(5) Uani 1 1 d . . . . .

loop_
_atom_site_aniso_label
_atom_site_aniso_U_11
_atom_site_aniso_U_22
_atom_site_aniso_U_33
_atom_site_aniso_U_23
_atom_site_aniso_U_13
_atom_site_aniso_U_12
W1 0.01812(8) 0.01818(8) 0.01833(8) -0.00041(3) 0.00083(4) -0.00037(3)
O1 0.0230(11) 0.0278(11) 0.0301(11) -0.0012(8) 0.0000(9) 0.0055(8)
O2 0.0219(10) 0.0226(9) 0.0196(9) 0.0012(7) 0.0014(7) 0.0000(7)
O3 0.0229(10) 0.0210(9) 0.0188(9) -0.0023(7) 0.0007(7) -0.0035(7)
N1 0.0184(11) 0.0213(11) 0.0204(11) 0.0006(8) 0.0031(8) -0.0012(8)
N2 0.0187(12) 0.0182(11) 0.0209(11) 0.0007(8) 0.0018(9) 0.0002(8)
N3 0.0185(11) 0.0236(11) 0.0195(11) -0.0019(9) 0.0009(8) 0.0012(9)
N4 0.0212(12) 0.0179(10) 0.0242(12) -0.0008(9) 0.0012(9) 0.0010(9)
N5 0.0186(11) 0.0241(11) 0.0188(11) 0.0005(9) 0.0017(8) 0.0026(9)
N6 0.0252(12) 0.0266(12) 0.0178(11) -0.0027(9) 0.0024(9) 0.0026(10)
C1 0.0211(14) 0.0246(14) 0.0279(14) -0.0015(11) -0.0012(11) -0.0020(11)
C2 0.0195(13) 0.0296(15) 0.0263(14) 0.0004(11) -0.0014(10) -0.0005(11)
C3 0.0228(14) 0.0297(15) 0.0249(13) 0.0014(11) 0.0023(11) 0.0030(11)
C4 0.0296(16) 0.0238(14) 0.0288(14) -0.0037(11) 0.0001(12) 0.0048(11)
C5 0.0242(14) 0.0243(13) 0.0250(13) -0.0012(11) 0.0001(11) 0.0000(11)
C6 0.0172(12) 0.0234(13) 0.0218(13) 0.0000(10) -0.0015(10) 0.0023(10)
C7 0.0182(13) 0.0233(13) 0.0220(13) 0.0033(10) 0.0002(10) 0.0028(10)
C8 0.0251(14) 0.0264(14) 0.0215(13) 0.0011(11) -0.0010(10) 0.0025(11)
C9 0.0289(15) 0.0227(13) 0.0291(14) 0.0028(11) -0.0003(12) -0.0007(11)
C10 0.0306(16) 0.0242(14) 0.0255(14) 0.0061(11) 0.0049(11) 0.0008(11)
C11 0.0328(16) 0.0252(14) 0.0202(13) 0.0000(11) 0.0025(11) 0.0030(11)
C12 0.0280(15) 0.0212(13) 0.0242(13) -0.0018(11) -0.0011(11) -0.0004(11)
C13 0.0200(13) 0.0218(13) 0.0230(13) -0.0027(11) -0.0007(10) 0.0008(10)
C14 0.0281(15) 0.0224(13) 0.0258(14) -0.0036(11) -0.0021(11) -0.0018(11)
C15 0.0203(13) 0.0227(13) 0.0255(14) -0.0025(10) -0.0011(10) 0.0015(10)
C16 0.0291(15) 0.0237(14) 0.0311(15) -0.0031(12) -0.0006(12) -0.0046(11)
C17 0.0392(18) 0.0228(15) 0.0367(17) -0.0001(12) 0.0043(13) -0.0079(12)
C18 0.0347(17) 0.0237(14) 0.0291(15) 0.0017(11) 0.0056(12) -0.0044(12)
C19 0.0233(14) 0.0223(13) 0.0244(13) 0.0020(11) 0.0025(10) -0.0009(10)
C20 0.0229(14) 0.0218(14) 0.0237(14) 0.0026(10) 0.0026(11) 0.0007(10)
C21 0.0324(16) 0.0264(14) 0.0255(15) 0.0059(12) 0.0052(12) -0.0019(12)
C22 0.0187(13) 0.0216(12) 0.0213(12) -0.0009(10) 0.0015(10) 0.0026(10)
C23 0.0218(13) 0.0220(13) 0.0211(13) -0.0009(10) -0.0005(10) 0.0026(10)
C24 0.0434(18) 0.0238(15) 0.0219(14) 0.0002(11) 0.0022(12) -0.0043(12)
C25 0.059(2) 0.0294(16) 0.0205(14) -0.0013(12) -0.0007(14) -0.0051(14)
C26 0.0439(19) 0.0247(15) 0.0268(15) -0.0024(12) -0.0068(13) -0.0040(13)
C27 0.0299(15) 0.0229(13) 0.0272(14) 0.0009(11) -0.0009(12) -0.0019(11)
C28 0.0260(14) 0.0252(14) 0.0204(13) -0.0004(10) 0.0017(11) 0.0002(11)
C29 0.0264(14) 0.0186(12) 0.0199(12) -0.0004(10) 0.0022(10) -0.0038(10)

loop_
_atom_type_symbol
_atom_type_description
_atom_type_scat_dispersion_real
_atom_type_scat_dispersion_imag
_atom_type_scat_source
C C 0.0026 0.0018 'International Tables Vol C Tables 4.2.6.8 and 6.1.1.4'
H H 0.0000 0.0000 'International Tables Vol C Tables 4.2.6.8 and 6.1.1.4'
N N 0.0069 0.0037 'International Tables Vol C Tables 4.2.6.8 and 6.1.1.4'
O O 0.0121 0.0067 'International Tables Vol C Tables 4.2.6.8 and 6.1.1.4'
W W -0.9795 7.4485 'International Tables Vol C Tables 4.2.6.8 and 6.1.1.4'

loop_
_geom_angle_atom_site_label_1
_geom_angle_atom_site_label_2
_geom_angle_atom_site_label_3
_geom_angle
_geom_angle_site_symmetry_1
_geom_angle_site_symmetry_3
_geom_angle_publ_flag
C29 W1 O3 93.63(10) . . ?
C29 W1 N4 92.79(10) . . ?
O3 W1 N4 142.02(8) . . ?
C29 W1 O2 94.71(10) . . ?
O3 W1 O2 74.64(7) . . ?
N4 W1 O2 141.88(8) . . ?
C29 W1 N3 91.57(10) . . ?
O3 W1 N3 146.30(8) . . ?
N4 W1 N3 70.72(9) . . ?
O2 W1 N3 71.76(8) . . ?
C29 W1 N5 91.03(10) . . ?
O3 W1 N5 71.54(8) . . ?
N4 W1 N5 70.94(9) . . ?
O2 W1 N5 145.98(9) . . ?
N3 W1 N5 141.66(9) . . ?
C29 W1 N1 176.73(10) . . ?
O3 W1 N1 83.85(8) . . ?
N4 W1 N1 90.48(9) . . ?
O2 W1 N1 82.62(8) . . ?
N3 W1 N1 89.40(8) . . ?
N5 W1 N1 90.15(9) . . ?
C6 O2 W1 115.63(17) . . ?
C22 O3 W1 116.16(17) . . ?
C5 N1 C1 116.9(2) . . ?
C5 N1 W1 124.46(19) . . ?
C1 N1 W1 118.61(19) . . ?
C6 N2 N3 108.6(2) . . ?
C13 N3 N2 116.9(2) . . ?
C13 N3 W1 123.76(19) . . ?
N2 N3 W1 119.37(17) . . ?
C19 N4 C15 117.3(2) . . ?
C19 N4 W1 121.31(19) . . ?
C15 N4 W1 121.39(19) . . ?
C20 N5 N6 116.3(2) . . ?
C20 N5 W1 123.5(2) . . ?
N6 N5 W1 120.17(18) . . ?
C22 N6 N5 108.4(2) . . ?
N1 C1 C2 123.4(3) . . ?
N1 C1 H1 118.3 . . ?
C2 C1 H1 118.3 . . ?
C3 C2 C1 119.0(3) . . ?
C3 C2 H2 120.5 . . ?
C1 C2 H2 120.5 . . ?
C2 C3 C4 118.5(3) . . ?
C2 C3 H3 120.8 . . ?
C4 C3 H3 120.8 . . ?
C3 C4 C5 119.4(3) . . ?
C3 C4 H4 120.3 . . ?
C5 C4 H4 120.3 . . ?
N1 C5 C4 122.7(3) . . ?
N1 C5 H5 118.6 . . ?
C4 C5 H5 118.6 . . ?
O2 C6 N2 123.8(3) . . ?
O2 C6 C7 117.8(2) . . ?
N2 C6 C7 118.3(3) . . ?
C8 C7 C12 119.3(3) . . ?
C8 C7 C6 119.8(3) . . ?
C12 C7 C6 120.8(3) . . ?
C9 C8 C7 120.4(3) . . ?
C9 C8 H8 119.8 . . ?
C7 C8 H8 119.8 . . ?
C10 C9 C8 119.8(3) . . ?
C10 C9 H9 120.1 . . ?
C8 C9 H9 120.1 . . ?
C9 C10 C11 120.0(3) . . ?
C9 C10 H10 120.0 . . ?
C11 C10 H10 120.0 . . ?
C12 C11 C10 120.5(3) . . ?
C12 C11 H11 119.7 . . ?
C10 C11 H11 119.7 . . ?
C11 C12 C7 119.9(3) . . ?
C11 C12 H12 120.1 . . ?
C7 C12 H12 120.1 . . ?
N3 C13 C15 112.0(2) . . ?
N3 C13 C14 124.1(3) . . ?
C15 C13 C14 123.8(3) . . ?
C13 C14 H14A 109.5 . . ?
C13 C14 H14B 109.5 . . ?
H14A C14 H14B 109.5 . . ?
C13 C14 H14C 109.5 . . ?
H14A C14 H14C 109.5 . . ?
H14B C14 H14C 109.5 . . ?
N4 C15 C16 122.0(3) . . ?
N4 C15 C13 112.1(2) . . ?
C16 C15 C13 125.9(3) . . ?
C17 C16 C15 119.6(3) . . ?
C17 C16 H16 120.2 . . ?
C15 C16 H16 120.2 . . ?
C16 C17 C18 119.4(3) . . ?
C16 C17 H17 120.3 . . ?
C18 C17 H17 120.3 . . ?
C17 C18 C19 119.3(3) . . ?
C17 C18 H18 120.3 . . ?
C19 C18 H18 120.3 . . ?
N4 C19 C18 122.3(3) . . ?
N4 C19 C20 112.5(2) . . ?
C18 C19 C20 125.1(3) . . ?
N5 C20 C19 111.8(3) . . ?
N5 C20 C21 124.5(3) . . ?
C19 C20 C21 123.8(3) . . ?
C20 C21 H21A 109.5 . . ?
C20 C21 H21B 109.5 . . ?
H21A C21 H21B 109.5 . . ?
C20 C21 H21C 109.5 . . ?
H21A C21 H21C 109.5 . . ?
H21B C21 H21C 109.5 . . ?
N6 C22 O3 123.6(3) . . ?
N6 C22 C23 118.7(2) . . ?
O3 C22 C23 117.7(2) . . ?
C28 C23 C24 119.2(3) . . ?
C28 C23 C22 120.4(2) . . ?
C24 C23 C22 120.4(3) . . ?
C25 C24 C23 119.5(3) . . ?
C25 C24 H24 120.3 . . ?
C23 C24 H24 120.3 . . ?
C26 C25 C24 120.9(3) . . ?
C26 C25 H25 119.6 . . ?
C24 C25 H25 119.6 . . ?
C27 C26 C25 119.6(3) . . ?
C27 C26 H26 120.2 . . ?
C25 C26 H26 120.2 . . ?
C26 C27 C28 120.0(3) . . ?
C26 C27 H27 120.0 . . ?
C28 C27 H27 120.0 . . ?
C27 C28 C23 120.8(3) . . ?
C27 C28 H28 119.6 . . ?
C23 C28 H28 119.6 . . ?
O1 C29 W1 179.1(2) . . ?

loop_
_geom_bond_atom_site_label_1
_geom_bond_atom_site_label_2
_geom_bond_distance
_geom_bond_site_symmetry_2
_geom_bond_publ_flag
W1 C29 1.946(3) . ?
W1 O3 2.1032(18) . ?
W1 N4 2.103(2) . ?
W1 O2 2.1128(19) . ?
W1 N3 2.116(2) . ?
W1 N5 2.119(2) . ?
W1 N1 2.263(2) . ?
O1 C29 1.162(4) . ?
O2 C6 1.297(3) . ?
O3 C22 1.305(3) . ?
N1 C5 1.345(4) . ?
N1 C1 1.349(4) . ?
N2 C6 1.298(4) . ?
N2 N3 1.397(3) . ?
N3 C13 1.316(4) . ?
N4 C19 1.376(4) . ?
N4 C15 1.380(4) . ?
N5 C20 1.322(4) . ?
N5 N6 1.385(3) . ?
N6 C22 1.298(4) . ?
C1 C2 1.381(4) . ?
C1 H1 0.9500 . ?
C2 C3 1.378(4) . ?
C2 H2 0.9500 . ?
C3 C4 1.381(4) . ?
C3 H3 0.9500 . ?
C4 C5 1.388(4) . ?
C4 H4 0.9500 . ?
C5 H5 0.9500 . ?
C6 C7 1.481(4) . ?
C7 C8 1.395(4) . ?
C7 C12 1.403(4) . ?
C8 C9 1.394(4) . ?
C8 H8 0.9500 . ?
C9 C10 1.383(4) . ?
C9 H9 0.9500 . ?
C10 C11 1.395(4) . ?
C10 H10 0.9500 . ?
C11 C12 1.380(4) . ?
C11 H11 0.9500 . ?
C12 H12 0.9500 . ?
C13 C15 1.429(4) . ?
C13 C14 1.495(4) . ?
C14 H14A 0.9800 . ?
C14 H14B 0.9800 . ?
C14 H14C 0.9800 . ?
C15 C16 1.395(4) . ?
C16 C17 1.384(5) . ?
C16 H16 0.9500 . ?
C17 C18 1.388(4) . ?
C17 H17 0.9500 . ?
C18 C19 1.395(4) . ?
C18 H18 0.9500 . ?
C19 C20 1.433(4) . ?
C20 C21 1.488(4) . ?
C21 H21A 0.9800 . ?
C21 H21B 0.9800 . ?
C21 H21C 0.9800 . ?
C22 C23 1.484(4) . ?
C23 C28 1.391(4) . ?
C23 C24 1.400(4) . ?
C24 C25 1.390(4) . ?
C24 H24 0.9500 . ?
C25 C26 1.388(5) . ?
C25 H25 0.9500 . ?
C26 C27 1.384(4) . ?
C26 H26 0.9500 . ?
C27 C28 1.388(4) . ?
C27 H27 0.9500 . ?
C28 H28 0.9500 . ?

loop_
_geom_torsion_atom_site_label_1
_geom_torsion_atom_site_label_2
_geom_torsion_atom_site_label_3
_geom_torsion_atom_site_label_4
_geom_torsion
_geom_torsion_site_symmetry_1
_geom_torsion_site_symmetry_2
_geom_torsion_site_symmetry_3
_geom_torsion_site_symmetry_4
_geom_torsion_publ_flag
C6 N2 N3 C13 -172.7(2) . . . . ?
C6 N2 N3 W1 6.4(3) . . . . ?
C20 N5 N6 C22 175.2(2) . . . . ?
W1 N5 N6 C22 -2.8(3) . . . . ?
C5 N1 C1 C2 -0.4(4) . . . . ?
W1 N1 C1 C2 -179.6(2) . . . . ?
N1 C1 C2 C3 2.0(5) . . . . ?
C1 C2 C3 C4 -1.9(4) . . . . ?
C2 C3 C4 C5 0.3(5) . . . . ?
C1 N1 C5 C4 -1.3(4) . . . . ?
W1 N1 C5 C4 177.9(2) . . . . ?
C3 C4 C5 N1 1.4(5) . . . . ?
W1 O2 C6 N2 -7.4(3) . . . . ?
W1 O2 C6 C7 169.91(18) . . . . ?
N3 N2 C6 O2 0.8(4) . . . . ?
N3 N2 C6 C7 -176.5(2) . . . . ?
O2 C6 C7 C8 0.7(4) . . . . ?
N2 C6 C7 C8 178.2(3) . . . . ?
O2 C6 C7 C12 -176.0(2) . . . . ?
N2 C6 C7 C12 1.5(4) . . . . ?
C12 C7 C8 C9 2.6(4) . . . . ?
C6 C7 C8 C9 -174.1(3) . . . . ?
C7 C8 C9 C10 -1.0(4) . . . . ?
C8 C9 C10 C11 -1.5(4) . . . . ?
C9 C10 C11 C12 2.5(5) . . . . ?
C10 C11 C12 C7 -0.8(4) . . . . ?
C8 C7 C12 C11 -1.7(4) . . . . ?
C6 C7 C12 C11 175.0(3) . . . . ?
N2 N3 C13 C15 -179.5(2) . . . . ?
W1 N3 C13 C15 1.3(3) . . . . ?
N2 N3 C13 C14 1.4(4) . . . . ?
W1 N3 C13 C14 -177.7(2) . . . . ?
C19 N4 C15 C16 0.4(4) . . . . ?
W1 N4 C15 C16 178.1(2) . . . . ?
C19 N4 C15 C13 -179.5(2) . . . . ?
W1 N4 C15 C13 -1.8(3) . . . . ?
N3 C13 C15 N4 0.3(3) . . . . ?
C14 C13 C15 N4 179.3(3) . . . . ?
N3 C13 C15 C16 -179.6(3) . . . . ?
C14 C13 C15 C16 -0.5(5) . . . . ?
N4 C15 C16 C17 0.2(5) . . . . ?
C13 C15 C16 C17 -179.9(3) . . . . ?
C15 C16 C17 C18 0.0(5) . . . . ?
C16 C17 C18 C19 -0.9(5) . . . . ?
C15 N4 C19 C18 -1.3(4) . . . . ?
W1 N4 C19 C18 -179.0(2) . . . . ?
C15 N4 C19 C20 178.2(2) . . . . ?
W1 N4 C19 C20 0.4(3) . . . . ?
C17 C18 C19 N4 1.6(5) . . . . ?
C17 C18 C19 C20 -177.8(3) . . . . ?
N6 N5 C20 C19 -176.3(2) . . . . ?
W1 N5 C20 C19 1.6(3) . . . . ?
N6 N5 C20 C21 2.4(4) . . . . ?
W1 N5 C20 C21 -179.7(2) . . . . ?
N4 C19 C20 N5 -1.2(4) . . . . ?
C18 C19 C20 N5 178.2(3) . . . . ?
N4 C19 C20 C21 -180.0(3) . . . . ?
C18 C19 C20 C21 -0.6(5) . . . . ?
N5 N6 C22 O3 0.5(4) . . . . ?
N5 N6 C22 C23 -178.0(2) . . . . ?
W1 O3 C22 N6 1.9(3) . . . . ?
W1 O3 C22 C23 -179.60(17) . . . . ?
N6 C22 C23 C28 -176.2(3) . . . . ?
O3 C22 C23 C28 5.2(4) . . . . ?
N6 C22 C23 C24 3.4(4) . . . . ?
O3 C22 C23 C24 -175.2(3) . . . . ?
C28 C23 C24 C25 -0.2(5) . . . . ?
C22 C23 C24 C25 -179.9(3) . . . . ?
C23 C24 C25 C26 1.9(5) . . . . ?
C24 C25 C26 C27 -2.0(5) . . . . ?
C25 C26 C27 C28 0.4(5) . . . . ?
C26 C27 C28 C23 1.2(5) . . . . ?
C24 C23 C28 C27 -1.3(4) . . . . ?
C22 C23 C28 C27 178.3(3) . . . . ?
